data_4509584
loop_
_publ_author_name
'Reany, Ofer'
'Kapon, Moshe'
'Botoshansky, Mark'
'Keinan, Ehud'

_publ_section_title
;
 Rich Polymorphism in Triacetone-Triperoxide
;
_journal_issue 8
_journal_name_full 'Crystal Growth &amp; Design'
_journal_page_first 3661
_journal_paper_doi 10.1021/cg900390y
_journal_volume 9
_journal_year 2009
_chemical_formula_sum 'C9 H18 O6'
_chemical_formula_weight 222.23
_chemical_name_common 'Keiana-37( Exp.100) Reany'
_chemical_name_systematic
; 
 ? 
;
_space_group_IT_number 14
_symmetry_cell_setting monoclinic
_symmetry_space_group_name_Hall '-P 2ybc'
_symmetry_space_group_name_H-M 'P 1 21/c 1'
_atom_sites_solution_hydrogens geom
_atom_sites_solution_primary direct
_atom_sites_solution_secondary difmap
_audit_creation_method SHELXL-97
_cell_angle_alpha 90.00
_cell_angle_beta 117.27(3)
_cell_angle_gamma 90.00
_cell_formula_units_Z 8
_cell_length_a 11.962(2)
_cell_length_b 14.038(3)
_cell_length_c 15.595(3)
_cell_measurement_reflns_used 17653
_cell_measurement_temperature 200(2)
_cell_measurement_theta_max 25.88
_cell_measurement_theta_min 2.06
_cell_volume 2327.7(10)
_computing_cell_refinement 'DENZO HKL2000 (Otwinowski & Minor 1997)'
_computing_data_collection 'Collect (Nonius, 2006)'
_computing_data_reduction 'DENZO HKL2000 (Otwinowski & Minor 1997)'
_computing_molecular_graphics 'TEXSAN  (MSC, 1999)'
_computing_structure_refinement 'SHELXL-97 (Sheldrick, 1997)'
_computing_structure_solution 'SHELXS-97 (Sheldrick, 1997)'
_diffrn_ambient_temperature 200(2)
_diffrn_measured_fraction_theta_full 0.996
_diffrn_measured_fraction_theta_max 0.996
_diffrn_measurement_device_type 'Nonius KappaCCD'
_diffrn_measurement_method 'phi- and omega-scans'
_diffrn_radiation_monochromator graphite
_diffrn_radiation_source 'fine-focus sealed tube'
_diffrn_radiation_type MoK\a
_diffrn_radiation_wavelength 0.71073
_diffrn_reflns_av_R_equivalents 0.0350
_diffrn_reflns_av_sigmaI/netI 0.0283
_diffrn_reflns_limit_h_max 14
_diffrn_reflns_limit_h_min 0
_diffrn_reflns_limit_k_max 0
_diffrn_reflns_limit_k_min -16
_diffrn_reflns_limit_l_max 15
_diffrn_reflns_limit_l_min -18
_diffrn_reflns_number 17653
_diffrn_reflns_theta_full 25.00
_diffrn_reflns_theta_max 25.00
_diffrn_reflns_theta_min 2.06
_diffrn_standards_number 0
_exptl_absorpt_coefficient_mu 0.106
_exptl_absorpt_correction_type none
_exptl_crystal_colour colorless
_exptl_crystal_density_diffrn 1.268
_exptl_crystal_density_method 'not measured'
_exptl_crystal_description prism
_exptl_crystal_F_000 960
_exptl_crystal_size_max 0.50
_exptl_crystal_size_mid 0.50
_exptl_crystal_size_min 0.44
_refine_diff_density_max 0.521
_refine_diff_density_min -0.196
_refine_diff_density_rms 0.051
_refine_ls_extinction_method none
_refine_ls_goodness_of_fit_ref 1.088
_refine_ls_hydrogen_treatment constr
_refine_ls_matrix_type full
_refine_ls_number_parameters 283
_refine_ls_number_reflns 4084
_refine_ls_number_restraints 0
_refine_ls_restrained_S_all 1.088
_refine_ls_R_factor_all 0.0705
_refine_ls_R_factor_gt 0.0526
_refine_ls_shift/su_max 0.000
_refine_ls_shift/su_mean 0.000
_refine_ls_structure_factor_coef Fsqd
_refine_ls_weighting_details 'calc w=1/[\s^2^(Fo^2^)+(0.1043P)^2^+0.2008P] where P=(Fo^2^+2Fc^2^)/3'
_refine_ls_weighting_scheme calc
_refine_ls_wR_factor_gt 0.1516
_refine_ls_wR_factor_ref 0.1623
_reflns_number_gt 3039
_reflns_number_total 4084
_reflns_threshold_expression >2sigma(I)
_cod_data_source_file cg900390ysup3.cif
_cod_data_source_block Keinan-37
_cod_depositor_comments
;
The following automatic conversions were performed:

'_symmetry_cell_setting' value 'Monoclinic' changed to 'monoclinic'
according to /home/saulius/struct/CIF-dictionaries/cif_core.dic
dictionary named 'cif_core.dic' version 2.4.2 from 2011-04-26.

Automatic conversion script
Id: cif_fix_values 1891 2012-01-12 08:04:46Z andrius 
;
_cod_original_sg_symbol_H-M 'P 21/c'
_cod_database_code 4509584

loop_
_symmetry_equiv_pos_as_xyz
'x, y, z'
'-x, y+1/2, -z+1/2'
'-x, -y, -z'
'x, -y-1/2, z-1/2'

loop_
_atom_site_label
_atom_site_type_symbol
_atom_site_fract_x
_atom_site_fract_y
_atom_site_fract_z
_atom_site_U_iso_or_equiv
_atom_site_adp_type
_atom_site_occupancy
_atom_site_symmetry_multiplicity
_atom_site_calc_flag
_atom_site_refinement_flags
O1 O 0.56016(11) 0.21454(8) 0.65093(8) 0.0276(3) Uani 1 1 d .
O2 O 0.45274(12) 0.28059(8) 0.61283(9) 0.0289(3) Uani 1 1 d .
O3 O 0.54742(12) 0.35806(8) 0.52820(9) 0.0279(3) Uani 1 1 d .
O4 O 0.44847(12) 0.31908(8) 0.43804(9) 0.0304(3) Uani 1 1 d .
O5 O 0.56043(12) 0.17377(8) 0.47777(9) 0.0308(3) Uani 1 1 d .
O6 O 0.46355(12) 0.13533(8) 0.50094(9) 0.0309(3) Uani 1 1 d .
O1A O 0.05345(12) 0.13425(8) 0.24451(9) 0.0291(3) Uani 1 1 d .
O2A O -0.04480(12) 0.17169(8) 0.26700(9) 0.0291(3) Uani 1 1 d .
O3A O 0.06440(12) 0.31846(8) 0.30712(9) 0.0296(3) Uani 1 1 d .
O4A O -0.03599(12) 0.35909(8) 0.21853(9) 0.0296(3) Uani 1 1 d .
O5A O 0.05724(12) 0.28372(8) 0.13167(9) 0.0295(3) Uani 1 1 d .
O6A O -0.04770(12) 0.21526(8) 0.09505(9) 0.0278(3) Uani 1 1 d .
C1 C 0.49585(17) 0.36849(11) 0.59396(13) 0.0272(4) Uani 1 1 d .
C2 C 0.50348(18) 0.24611(12) 0.40732(12) 0.0289(4) Uani 1 1 d .
C3 C 0.51754(18) 0.12563(11) 0.60321(12) 0.0285(4) Uani 1 1 d .
C4 C 0.37834(19) 0.42914(13) 0.55366(16) 0.0392(5) Uani 1 1 d .
H4A H 0.3980 0.4928 0.5386 0.059 Uiso 1 1 calc R
H4B H 0.3469 0.4343 0.6015 0.059 Uiso 1 1 calc R
H4C H 0.3139 0.3996 0.4948 0.059 Uiso 1 1 calc R
C5 C 0.6051(2) 0.41062(13) 0.68139(14) 0.0379(5) Uani 1 1 d .
H5A H 0.6238 0.4743 0.6656 0.057 Uiso 1 1 calc R
H5B H 0.6791 0.3697 0.7006 0.057 Uiso 1 1 calc R
H5C H 0.5832 0.4152 0.7346 0.057 Uiso 1 1 calc R
C6 C 0.3934(2) 0.21009(14) 0.31568(13) 0.0387(5) Uani 1 1 d .
H6A H 0.3657 0.2603 0.2665 0.058 Uiso 1 1 calc R
H6B H 0.3239 0.1927 0.3294 0.058 Uiso 1 1 calc R
H6C H 0.4196 0.1541 0.2919 0.058 Uiso 1 1 calc R
C7 C 0.6137(2) 0.28068(14) 0.39200(14) 0.0388(5) Uani 1 1 d .
H7A H 0.5883 0.3371 0.3504 0.058 Uiso 1 1 calc R
H7B H 0.6394 0.2302 0.3614 0.058 Uiso 1 1 calc R
H7C H 0.6843 0.2970 0.4544 0.058 Uiso 1 1 calc R
C8 C 0.6355(2) 0.06636(12) 0.64548(14) 0.0392(5) Uani 1 1 d .
H8A H 0.6191 0.0051 0.6117 0.059 Uiso 1 1 calc R
H8B H 0.6618 0.0553 0.7141 0.059 Uiso 1 1 calc R
H8C H 0.7023 0.1000 0.6381 0.059 Uiso 1 1 calc R
C9 C 0.4099(2) 0.08372(13) 0.61645(14) 0.0399(5) Uani 1 1 d .
H9A H 0.3877 0.0212 0.5851 0.060 Uiso 1 1 calc R
H9B H 0.3369 0.1262 0.5873 0.060 Uiso 1 1 calc R
H9C H 0.4354 0.0766 0.6855 0.060 Uiso 1 1 calc R
C1A C 0.01037(18) 0.24414(11) 0.33839(13) 0.0279(4) Uani 1 1 d .
C2A C 0.01199(19) 0.37064(11) 0.15117(13) 0.0290(4) Uani 1 1 d .
C3A C -0.00098(17) 0.12687(11) 0.14235(12) 0.0253(4) Uani 1 1 d .
C4A C 0.12179(19) 0.20853(13) 0.42885(13) 0.0368(5) Uani 1 1 d .
H4AA H 0.0969 0.1522 0.4532 0.055 Uiso 1 1 calc R
H4AB H 0.1501 0.2587 0.4780 0.055 Uiso 1 1 calc R
H4AC H 0.1904 0.1916 0.4138 0.055 Uiso 1 1 calc R
C5A C -0.0992(2) 0.27704(13) 0.35383(14) 0.0373(5) Uani 1 1 d .
H5AA H -0.1251 0.2256 0.3834 0.056 Uiso 1 1 calc R
H5AB H -0.1697 0.2942 0.2916 0.056 Uiso 1 1 calc R
H5AC H -0.0741 0.3327 0.3965 0.056 Uiso 1 1 calc R
C6A C -0.0992(2) 0.41075(13) 0.06365(14) 0.0398(5) Uani 1 1 d .
H6AA H -0.1240 0.4717 0.0804 0.060 Uiso 1 1 calc R
H6AB H -0.1697 0.3659 0.0421 0.060 Uiso 1 1 calc R
H6AC H -0.0758 0.4206 0.0117 0.060 Uiso 1 1 calc R
C7A C 0.1280(2) 0.43327(13) 0.18898(15) 0.0407(5) Uani 1 1 d .
H7AA H 0.1072 0.4967 0.2037 0.061 Uiso 1 1 calc R
H7AB H 0.1575 0.4386 0.1400 0.061 Uiso 1 1 calc R
H7AC H 0.1943 0.4050 0.2477 0.061 Uiso 1 1 calc R
C8A C 0.10828(19) 0.08923(13) 0.12723(14) 0.0367(5) Uani 1 1 d .
H8AA H 0.0813 0.0820 0.0580 0.055 Uiso 1 1 calc R
H8AB H 0.1351 0.0273 0.1591 0.055 Uiso 1 1 calc R
H8AC H 0.1786 0.1342 0.1548 0.055 Uiso 1 1 calc R
C9A C -0.11607(18) 0.06399(12) 0.09890(14) 0.0344(5) Uani 1 1 d .
H9AA H -0.1457 0.0588 0.0292 0.052 Uiso 1 1 calc R
H9AB H -0.1825 0.0919 0.1111 0.052 Uiso 1 1 calc R
H9AC H -0.0948 0.0005 0.1282 0.052 Uiso 1 1 calc R

loop_
_atom_site_aniso_label
_atom_site_aniso_U_11
_atom_site_aniso_U_22
_atom_site_aniso_U_33
_atom_site_aniso_U_23
_atom_site_aniso_U_13
_atom_site_aniso_U_12
O1 0.0298(7) 0.0236(6) 0.0228(7) -0.0002(5) 0.0065(6) 0.0007(5)
O2 0.0322(7) 0.0224(6) 0.0367(8) 0.0035(5) 0.0199(6) 0.0011(5)
O3 0.0291(7) 0.0293(6) 0.0275(7) -0.0033(5) 0.0148(6) -0.0067(5)
O4 0.0326(7) 0.0327(7) 0.0239(7) 0.0007(5) 0.0112(6) 0.0000(6)
O5 0.0325(7) 0.0337(7) 0.0285(7) 0.0013(5) 0.0158(6) 0.0013(5)
O6 0.0372(8) 0.0285(7) 0.0255(7) -0.0010(5) 0.0129(6) -0.0069(5)
O1A 0.0310(7) 0.0302(7) 0.0239(7) -0.0019(5) 0.0107(6) 0.0050(5)
O2A 0.0321(7) 0.0308(7) 0.0278(7) -0.0026(5) 0.0166(6) -0.0044(5)
O3A 0.0322(7) 0.0300(7) 0.0241(7) -0.0013(5) 0.0106(6) -0.0046(5)
O4A 0.0363(7) 0.0277(7) 0.0290(7) 0.0047(5) 0.0185(6) 0.0042(5)
O5A 0.0315(7) 0.0260(6) 0.0352(8) -0.0061(5) 0.0189(6) -0.0067(5)
O6A 0.0318(7) 0.0232(6) 0.0263(7) -0.0012(5) 0.0116(6) -0.0038(5)
C1 0.0365(11) 0.0207(8) 0.0312(10) 0.0000(7) 0.0213(9) -0.0023(7)
C2 0.0377(11) 0.0294(9) 0.0212(10) 0.0017(7) 0.0150(9) 0.0008(8)
C3 0.0421(11) 0.0209(8) 0.0200(9) 0.0011(6) 0.0120(9) -0.0035(7)
C4 0.0450(12) 0.0299(10) 0.0534(13) 0.0062(9) 0.0318(11) 0.0063(9)
C5 0.0462(13) 0.0327(10) 0.0389(12) -0.0110(8) 0.0231(10) -0.0089(9)
C6 0.0410(12) 0.0481(11) 0.0243(10) -0.0009(8) 0.0127(9) -0.0052(9)
C7 0.0390(12) 0.0503(12) 0.0320(11) -0.0042(9) 0.0204(10) -0.0064(9)
C8 0.0469(12) 0.0292(10) 0.0346(11) 0.0005(8) 0.0127(10) 0.0036(9)
C9 0.0463(13) 0.0339(10) 0.0368(11) 0.0073(8) 0.0168(10) -0.0086(9)
C1A 0.0370(11) 0.0274(9) 0.0228(10) -0.0019(7) 0.0167(9) -0.0045(8)
C2A 0.0447(12) 0.0207(9) 0.0288(10) -0.0014(7) 0.0232(9) -0.0032(8)
C3A 0.0317(10) 0.0205(8) 0.0205(9) -0.0015(6) 0.0090(8) 0.0006(7)
C4A 0.0400(12) 0.0436(11) 0.0254(10) -0.0022(8) 0.0138(9) 0.0005(9)
C5A 0.0416(12) 0.0443(11) 0.0328(11) 0.0013(9) 0.0230(10) 0.0036(9)
C6A 0.0539(14) 0.0322(10) 0.0371(12) 0.0064(8) 0.0242(11) 0.0028(9)
C7A 0.0518(13) 0.0314(10) 0.0505(13) -0.0063(9) 0.0334(12) -0.0107(9)
C8A 0.0370(11) 0.0383(10) 0.0331(11) -0.0063(8) 0.0145(10) 0.0045(9)
C9A 0.0377(11) 0.0310(10) 0.0308(10) -0.0063(8) 0.0125(9) -0.0060(8)

loop_
_atom_type_symbol
_atom_type_description
_atom_type_scat_dispersion_real
_atom_type_scat_dispersion_imag
_atom_type_scat_source
C C 0.0033 0.0016 'International Tables Vol C Tables 4.2.6.8 and 6.1.1.4'
H H 0.0000 0.0000 'International Tables Vol C Tables 4.2.6.8 and 6.1.1.4'
O O 0.0106 0.0060 'International Tables Vol C Tables 4.2.6.8 and 6.1.1.4'

loop_
_geom_angle_atom_site_label_1
_geom_angle_atom_site_label_2
_geom_angle_atom_site_label_3
_geom_angle
C3 O1 O2 107.71(12)
C1 O2 O1 107.37(12)
C1 O3 O4 107.61(12)
C2 O4 O3 107.37(12)
C2 O5 O6 107.51(12)
C3 O6 O5 107.86(12)
C3A O1A O2A 106.73(11)
C1A O2A O1A 107.86(12)
C1A O3A O4A 107.61(12)
C2A O4A O3A 107.89(13)
C2A O5A O6A 107.60(12)
C3A O6A O5A 107.82(12)
O2 C1 O3 112.20(13)
O2 C1 C5 113.53(15)
O3 C1 C5 102.05(14)
O2 C1 C4 102.64(14)
O3 C1 C4 112.65(15)
C5 C1 C4 114.18(15)
O4 C2 O5 112.86(14)
O4 C2 C6 102.86(14)
O5 C2 C6 113.05(14)
O4 C2 C7 113.14(14)
O5 C2 C7 101.91(15)
C6 C2 C7 113.45(15)
O1 C3 O6 111.79(12)
O1 C3 C8 102.51(15)
O6 C3 C8 113.32(15)
O1 C3 C9 113.15(15)
O6 C3 C9 102.24(15)
C8 C3 C9 114.24(15)
C1 C4 H4A 109.5
C1 C4 H4B 109.5
H4A C4 H4B 109.5
C1 C4 H4C 109.5
H4A C4 H4C 109.5
H4B C4 H4C 109.5
C1 C5 H5A 109.5
C1 C5 H5B 109.5
H5A C5 H5B 109.5
C1 C5 H5C 109.5
H5A C5 H5C 109.5
H5B C5 H5C 109.5
C2 C6 H6A 109.5
C2 C6 H6B 109.5
H6A C6 H6B 109.5
C2 C6 H6C 109.5
H6A C6 H6C 109.5
H6B C6 H6C 109.5
C2 C7 H7A 109.5
C2 C7 H7B 109.5
H7A C7 H7B 109.5
C2 C7 H7C 109.5
H7A C7 H7C 109.5
H7B C7 H7C 109.5
C3 C8 H8A 109.5
C3 C8 H8B 109.5
H8A C8 H8B 109.5
C3 C8 H8C 109.5
H8A C8 H8C 109.5
H8B C8 H8C 109.5
C3 C9 H9A 109.5
C3 C9 H9B 109.5
H9A C9 H9B 109.5
C3 C9 H9C 109.5
H9A C9 H9C 109.5
H9B C9 H9C 109.5
O3A C1A O2A 112.01(13)
O3A C1A C5A 113.17(14)
O2A C1A C5A 102.56(14)
O3A C1A C4A 102.51(14)
O2A C1A C4A 112.74(14)
C5A C1A C4A 114.23(15)
O4A C2A O5A 112.51(13)
O4A C2A C6A 102.97(15)
O5A C2A C6A 112.94(15)
O4A C2A C7A 112.78(15)
O5A C2A C7A 102.15(15)
C6A C2A C7A 113.89(15)
O6A C3A O1A 112.79(12)
O6A C3A C9A 102.51(14)
O1A C3A C9A 113.63(15)
O6A C3A C8A 112.54(15)
O1A C3A C8A 102.34(14)
C9A C3A C8A 113.45(14)
C1A C4A H4AA 109.5
C1A C4A H4AB 109.5
H4AA C4A H4AB 109.5
C1A C4A H4AC 109.5
H4AA C4A H4AC 109.5
H4AB C4A H4AC 109.5
C1A C5A H5AA 109.5
C1A C5A H5AB 109.5
H5AA C5A H5AB 109.5
C1A C5A H5AC 109.5
H5AA C5A H5AC 109.5
H5AB C5A H5AC 109.5
C2A C6A H6AA 109.5
C2A C6A H6AB 109.5
H6AA C6A H6AB 109.5
C2A C6A H6AC 109.5
H6AA C6A H6AC 109.5
H6AB C6A H6AC 109.5
C2A C7A H7AA 109.5
C2A C7A H7AB 109.5
H7AA C7A H7AB 109.5
C2A C7A H7AC 109.5
H7AA C7A H7AC 109.5
H7AB C7A H7AC 109.5
C3A C8A H8AA 109.5
C3A C8A H8AB 109.5
H8AA C8A H8AB 109.5
C3A C8A H8AC 109.5
H8AA C8A H8AC 109.5
H8AB C8A H8AC 109.5
C3A C9A H9AA 109.5
C3A C9A H9AB 109.5
H9AA C9A H9AB 109.5
C3A C9A H9AC 109.5
H9AA C9A H9AC 109.5
H9AB C9A H9AC 109.5

loop_
_geom_bond_atom_site_label_1
_geom_bond_atom_site_label_2
_geom_bond_distance
O1 C3 1.423(2)
O1 O2 1.4711(17)
O2 C1 1.4192(19)
O3 C1 1.426(2)
O3 O4 1.4671(17)
O4 C2 1.414(2)
O5 C2 1.420(2)
O5 O6 1.4657(17)
O6 C3 1.427(2)
O1A C3A 1.422(2)
O1A O2A 1.4690(17)
O2A C1A 1.427(2)
O3A C1A 1.426(2)
O3A O4A 1.4682(17)
O4A C2A 1.418(2)
O5A C2A 1.423(2)
O5A O6A 1.4726(16)
O6A C3A 1.421(2)
C1 C5 1.511(3)
C1 C4 1.512(2)
C2 C6 1.519(3)
C2 C7 1.523(3)
C3 C8 1.505(3)
C3 C9 1.514(3)
C4 H4A 0.9800
C4 H4B 0.9800
C4 H4C 0.9800
C5 H5A 0.9800
C5 H5B 0.9800
C5 H5C 0.9800
C6 H6A 0.9800
C6 H6B 0.9800
C6 H6C 0.9800
C7 H7A 0.9800
C7 H7B 0.9800
C7 H7C 0.9800
C8 H8A 0.9800
C8 H8B 0.9800
C8 H8C 0.9800
C9 H9A 0.9800
C9 H9B 0.9800
C9 H9C 0.9800
C1A C5A 1.510(3)
C1A C4A 1.514(3)
C2A C6A 1.511(3)
C2A C7A 1.515(3)
C3A C9A 1.510(2)
C3A C8A 1.525(2)
C4A H4AA 0.9800
C4A H4AB 0.9800
C4A H4AC 0.9800
C5A H5AA 0.9800
C5A H5AB 0.9800
C5A H5AC 0.9800
C6A H6AA 0.9800
C6A H6AB 0.9800
C6A H6AC 0.9800
C7A H7AA 0.9800
C7A H7AB 0.9800
C7A H7AC 0.9800
C8A H8AA 0.9800
C8A H8AB 0.9800
C8A H8AC 0.9800
C9A H9AA 0.9800
C9A H9AB 0.9800
C9A H9AC 0.9800

loop_
_geom_torsion_atom_site_label_1
_geom_torsion_atom_site_label_2
_geom_torsion_atom_site_label_3
_geom_torsion_atom_site_label_4
_geom_torsion
C3 O1 O2 C1 -134.81(13)
C1 O3 O4 C2 -135.54(13)
C2 O5 O6 C3 -135.90(13)
C3A O1A O2A C1A -135.35(12)
C1A O3A O4A C2A -135.30(13)
C2A O5A O6A C3A -135.12(13)
O1 O2 C1 O3 57.66(17)
O1 O2 C1 C5 -57.42(17)
O1 O2 C1 C4 178.84(13)
O4 O3 C1 O2 59.33(16)
O4 O3 C1 C5 -178.80(12)
O4 O3 C1 C4 -55.92(16)
O3 O4 C2 O5 56.84(16)
O3 O4 C2 C6 178.99(12)
O3 O4 C2 C7 -58.23(17)
O6 O5 C2 O4 57.13(17)
O6 O5 C2 C6 -59.09(17)
O6 O5 C2 C7 178.79(12)
O2 O1 C3 O6 56.45(17)
O2 O1 C3 C8 178.14(12)
O2 O1 C3 C9 -58.33(17)
O5 O6 C3 O1 59.98(17)
O5 O6 C3 C8 -55.26(17)
O5 O6 C3 C9 -178.69(12)
O4A O3A C1A O2A 58.85(17)
O4A O3A C1A C5A -56.51(17)
O4A O3A C1A C4A 179.97(12)
O1A O2A C1A O3A 57.63(17)
O1A O2A C1A C5A 179.29(12)
O1A O2A C1A C4A -57.38(17)
O3A O4A C2A O5A 57.15(17)
O3A O4A C2A C6A 179.05(11)
O3A O4A C2A C7A -57.76(17)
O6A O5A C2A O4A 58.10(17)
O6A O5A C2A C6A -57.95(17)
O6A O5A C2A C7A 179.29(13)
O5A O6A C3A O1A 57.47(16)
O5A O6A C3A C9A -179.94(12)
O5A O6A C3A C8A -57.70(16)
O2A O1A C3A O6A 58.04(16)
O2A O1A C3A C9A -58.08(16)
O2A O1A C3A C8A 179.21(12)
